data_4032231
loop_
_publ_author_name
'Zhong, Chang-Zhi'
'Tung, Po-Ting'
'Chao, Tsung-Han'
'Yeh, Ming-Chang P'

_publ_section_title
;
 Gold-Catalyzed Stereoselective Synthesis of Bicyclic Lactams and Ketones
 from N-Tosylynamidomethyl-Tethered Cyclohexenes.
;
_journal_issue 1
_journal_name_full 'The Journal of organic chemistry'
_journal_page_first 481
_journal_page_last 501
_journal_paper_doi 10.1021/acs.joc.6b02479
_journal_volume 82
_journal_year 2017
_chemical_formula_moiety 'C23 H25 N O5 S'
_chemical_formula_sum 'C23 H25 N O5 S'
_chemical_formula_weight 427.50
_chemical_name_systematic
;
 ?
;
_space_group_IT_number 14
_symmetry_cell_setting monoclinic
_symmetry_space_group_name_Hall '-P 2ybc'
_symmetry_space_group_name_H-M 'P 1 21/c 1'
_atom_sites_solution_hydrogens geom
_atom_sites_solution_primary direct
_atom_sites_solution_secondary difmap
_audit_creation_method SHELXL-97
_cell_angle_alpha 90.00
_cell_angle_beta 91.588(7)
_cell_angle_gamma 90.00
_cell_formula_units_Z 4
_cell_length_a 6.0902(6)
_cell_length_b 14.6898(15)
_cell_length_c 23.027(3)
_cell_measurement_reflns_used 1075
_cell_measurement_temperature 200(2)
_cell_measurement_theta_max 19.82
_cell_measurement_theta_min 2.91
_cell_volume 2059.3(4)
_computing_molecular_graphics 'Ortep-3 for Windows (Farrugia, 1997)'
_computing_publication_material 'WinGX publication routines (Farrugia, 1999)'
_computing_structure_refinement 'SHELXL-97 (Sheldrick, 1997)'
_computing_structure_solution 'SHELXS-86 (Sheldrick, 1986)'
_diffrn_ambient_temperature 200(2)
_diffrn_measured_fraction_theta_full 0.986
_diffrn_measured_fraction_theta_max 0.986
_diffrn_measurement_device_type 'Bruker APEX2'
_diffrn_radiation_monochromator graphite
_diffrn_radiation_source 'fine-focus sealed tube'
_diffrn_radiation_type MoK\a
_diffrn_radiation_wavelength 0.71073
_diffrn_reflns_av_R_equivalents 0.1178
_diffrn_reflns_av_sigmaI/netI 0.1292
_diffrn_reflns_limit_h_max 7
_diffrn_reflns_limit_h_min -3
_diffrn_reflns_limit_k_max 17
_diffrn_reflns_limit_k_min -17
_diffrn_reflns_limit_l_max 27
_diffrn_reflns_limit_l_min -27
_diffrn_reflns_number 14544
_diffrn_reflns_theta_full 25.17
_diffrn_reflns_theta_max 25.17
_diffrn_reflns_theta_min 1.64
_exptl_absorpt_coefficient_mu 0.193
_exptl_absorpt_correction_T_max 0.9961
_exptl_absorpt_correction_T_min 0.8880
_exptl_absorpt_correction_type multi-scan
_exptl_crystal_colour colorless
_exptl_crystal_density_diffrn 1.379
_exptl_crystal_density_method 'not measured'
_exptl_crystal_description prism
_exptl_crystal_F_000 904
_exptl_crystal_size_max 0.63
_exptl_crystal_size_mid 0.07
_exptl_crystal_size_min 0.02
_refine_diff_density_max 0.320
_refine_diff_density_min -0.275
_refine_diff_density_rms 0.060
_refine_ls_extinction_method none
_refine_ls_goodness_of_fit_ref 0.998
_refine_ls_hydrogen_treatment constr
_refine_ls_matrix_type full
_refine_ls_number_parameters 271
_refine_ls_number_reflns 3642
_refine_ls_number_restraints 0
_refine_ls_restrained_S_all 0.998
_refine_ls_R_factor_all 0.1550
_refine_ls_R_factor_gt 0.0558
_refine_ls_shift/su_max 0.000
_refine_ls_shift/su_mean 0.000
_refine_ls_structure_factor_coef Fsqd
_refine_ls_weighting_details 'calc w=1/[\s^2^(Fo^2^)+(0.0488P)^2^+0.0000P] where P=(Fo^2^+2Fc^2^)/3'
_refine_ls_weighting_scheme calc
_refine_ls_wR_factor_gt 0.1041
_refine_ls_wR_factor_ref 0.1376
_reflns_number_gt 1788
_reflns_number_total 3642
_reflns_threshold_expression >2sigma(I)
_cod_data_source_file jo6b02479_si_004.cif
_cod_data_source_block a16616
_cod_original_sg_symbol_H-M 'P 21/c'
_cod_database_code 4032231

loop_
_symmetry_equiv_pos_as_xyz
'x, y, z'
'-x, y+1/2, -z+1/2'
'-x, -y, -z'
'x, -y-1/2, z-1/2'

loop_
_atom_site_label
_atom_site_type_symbol
_atom_site_fract_x
_atom_site_fract_y
_atom_site_fract_z
_atom_site_U_iso_or_equiv
_atom_site_adp_type
_atom_site_occupancy
_atom_site_symmetry_multiplicity
_atom_site_calc_flag
_atom_site_refinement_flags
C1 C 0.7962(7) 0.4766(3) 0.13393(16) 0.0309(10) Uani 1 1 d .
C2 C 0.6445(6) 0.5003(3) 0.09073(17) 0.0367(11) Uani 1 1 d .
H2 H 0.4997 0.4763 0.0913 0.044 Uiso 1 1 calc R
C3 C 0.7024(7) 0.5588(3) 0.04672(17) 0.0373(11) Uani 1 1 d .
H3 H 0.5966 0.5753 0.0175 0.045 Uiso 1 1 calc R
C4 C 0.9144(7) 0.5936(3) 0.04483(16) 0.0337(10) Uani 1 1 d .
C5 C 0.9818(7) 0.6537(3) -0.00427(17) 0.0470(12) Uani 1 1 d .
H5A H 0.8566 0.6627 -0.0313 0.071 Uiso 1 1 calc R
H5B H 1.1026 0.6250 -0.0248 0.071 Uiso 1 1 calc R
H5C H 1.0304 0.7128 0.0112 0.071 Uiso 1 1 calc R
C6 C 1.0635(6) 0.5702(3) 0.08918(17) 0.0368(11) Uani 1 1 d .
H6 H 1.2075 0.5951 0.0889 0.044 Uiso 1 1 calc R
C7 C 1.0084(6) 0.5120(3) 0.13361(18) 0.0368(11) Uani 1 1 d .
H7 H 1.1131 0.4965 0.1633 0.044 Uiso 1 1 calc R
C8 C 1.0068(6) 0.2538(3) 0.17248(17) 0.0411(11) Uani 1 1 d .
H8A H 1.0502 0.2580 0.2141 0.049 Uiso 1 1 calc R
H8B H 1.1234 0.2809 0.1489 0.049 Uiso 1 1 calc R
C9 C 0.9584(6) 0.1557(3) 0.15450(16) 0.0362(11) Uani 1 1 d .
H9 H 1.0969 0.1248 0.1431 0.043 Uiso 1 1 calc R
C10 C 0.8514(6) 0.1028(3) 0.20337(16) 0.0399(11) Uani 1 1 d .
H10A H 0.9666 0.0846 0.2323 0.048 Uiso 1 1 calc R
H10B H 0.7472 0.1433 0.2231 0.048 Uiso 1 1 calc R
C11 C 0.7301(7) 0.0186(3) 0.18255(18) 0.0454(12) Uani 1 1 d .
H11A H 0.6582 -0.0109 0.2157 0.054 Uiso 1 1 calc R
H11B H 0.8354 -0.0253 0.1663 0.054 Uiso 1 1 calc R
C12 C 0.5585(6) 0.0441(3) 0.13639(16) 0.0372(11) Uani 1 1 d .
H12A H 0.4534 0.0878 0.1529 0.045 Uiso 1 1 calc R
H12B H 0.4757 -0.0110 0.1242 0.045 Uiso 1 1 calc R
C13 C 0.6637(6) 0.0863(3) 0.08381(15) 0.0310(10) Uani 1 1 d .
H13 H 0.7660 0.0395 0.0684 0.037 Uiso 1 1 calc R
C14 C 0.4992(7) 0.1084(3) 0.03443(16) 0.0315(10) Uani 1 1 d .
C15 C 0.5810(6) 0.1404(3) -0.02252(16) 0.0295(10) Uani 1 1 d .
C16 C 0.4362(6) 0.1882(3) -0.05842(16) 0.0331(10) Uani 1 1 d .
H16 H 0.2926 0.2011 -0.0456 0.040 Uiso 1 1 calc R
C17 C 0.4977(7) 0.2177(3) -0.11280(17) 0.0364(10) Uani 1 1 d .
C18 C 0.4016(7) 0.3041(3) -0.19787(18) 0.0587(14) Uani 1 1 d .
H18A H 0.2752 0.3351 -0.2162 0.088 Uiso 1 1 calc R
H18B H 0.4529 0.2561 -0.2237 0.088 Uiso 1 1 calc R
H18C H 0.5201 0.3481 -0.1906 0.088 Uiso 1 1 calc R
C19 C 0.7068(7) 0.1998(3) -0.13208(17) 0.0376(11) Uani 1 1 d .
H19 H 0.7500 0.2202 -0.1692 0.045 Uiso 1 1 calc R
C20 C 0.8516(7) 0.1519(3) -0.09633(17) 0.0393(11) Uani 1 1 d .
H20 H 0.9948 0.1389 -0.1094 0.047 Uiso 1 1 calc R
C21 C 0.7930(6) 0.1224(3) -0.04227(17) 0.0363(11) Uani 1 1 d .
H21 H 0.8956 0.0900 -0.0183 0.044 Uiso 1 1 calc R
C22 C 0.8054(6) 0.1689(3) 0.10086(16) 0.0300(10) Uani 1 1 d .
H22 H 0.8990 0.1839 0.0672 0.036 Uiso 1 1 calc R
C23 C 0.6750(6) 0.2532(3) 0.11550(16) 0.0300(10) Uani 1 1 d .
N1 N 0.7915(5) 0.2975(2) 0.16036(13) 0.0326(8) Uani 1 1 d .
O1 O 0.4910(4) 0.39964(19) 0.19267(11) 0.0471(8) Uani 1 1 d .
O2 O 0.8666(5) 0.41056(19) 0.23715(11) 0.0528(9) Uani 1 1 d .
O3 O 0.3028(4) 0.09773(19) 0.04100(11) 0.0435(8) Uani 1 1 d .
O4 O 0.3382(4) 0.2647(2) -0.14414(11) 0.0491(8) Uani 1 1 d .
O5 O 0.5076(4) 0.28027(18) 0.09226(11) 0.0399(7) Uani 1 1 d .
S1 S 0.72377(19) 0.39870(8) 0.18731(4) 0.0392(3) Uani 1 1 d .

loop_
_atom_site_aniso_label
_atom_site_aniso_U_11
_atom_site_aniso_U_22
_atom_site_aniso_U_33
_atom_site_aniso_U_23
_atom_site_aniso_U_13
_atom_site_aniso_U_12
C1 0.033(3) 0.029(2) 0.031(2) -0.0038(19) 0.002(2) -0.001(2)
C2 0.031(3) 0.033(3) 0.046(3) -0.006(2) 0.002(2) -0.002(2)
C3 0.037(3) 0.034(3) 0.040(3) -0.002(2) -0.003(2) 0.002(2)
C4 0.038(3) 0.023(2) 0.041(2) -0.004(2) 0.005(2) 0.001(2)
C5 0.053(3) 0.038(3) 0.050(3) 0.001(2) 0.009(2) 0.002(2)
C6 0.033(3) 0.032(3) 0.047(3) -0.005(2) 0.005(2) -0.007(2)
C7 0.030(3) 0.036(3) 0.044(3) -0.004(2) -0.004(2) -0.002(2)
C8 0.027(2) 0.054(3) 0.041(3) 0.006(2) -0.009(2) -0.001(2)
C9 0.028(3) 0.044(3) 0.036(2) 0.002(2) -0.001(2) 0.006(2)
C10 0.040(3) 0.042(3) 0.038(2) 0.006(2) -0.008(2) 0.009(2)
C11 0.053(3) 0.039(3) 0.045(3) 0.009(2) 0.006(2) 0.004(2)
C12 0.039(3) 0.033(3) 0.040(2) 0.004(2) 0.002(2) -0.005(2)
C13 0.027(2) 0.030(3) 0.036(2) 0.0013(19) -0.0009(19) 0.001(2)
C14 0.032(3) 0.028(2) 0.034(2) -0.006(2) 0.004(2) -0.002(2)
C15 0.026(2) 0.031(2) 0.032(2) -0.0063(19) -0.0036(19) -0.0068(19)
C16 0.026(2) 0.038(3) 0.036(2) -0.004(2) 0.0014(19) 0.000(2)
C17 0.033(3) 0.040(3) 0.036(2) -0.004(2) -0.004(2) -0.001(2)
C18 0.067(3) 0.072(4) 0.037(3) 0.006(3) -0.003(2) 0.008(3)
C19 0.034(3) 0.047(3) 0.032(2) -0.005(2) 0.003(2) -0.007(2)
C20 0.029(3) 0.050(3) 0.039(3) -0.014(2) 0.008(2) -0.005(2)
C21 0.029(2) 0.040(3) 0.040(3) -0.009(2) -0.006(2) -0.002(2)
C22 0.025(2) 0.035(3) 0.030(2) 0.0000(19) 0.0026(18) 0.004(2)
C23 0.027(2) 0.031(3) 0.032(2) 0.0020(19) -0.0005(19) -0.004(2)
N1 0.030(2) 0.032(2) 0.0358(19) -0.0044(16) -0.0065(15) 0.0019(17)
O1 0.0385(18) 0.049(2) 0.0548(18) -0.0105(16) 0.0179(14) -0.0072(16)
O2 0.071(2) 0.054(2) 0.0323(16) -0.0046(15) -0.0116(15) -0.0158(17)
O3 0.0307(17) 0.055(2) 0.0444(17) 0.0032(15) 0.0017(14) -0.0074(16)
O4 0.0463(19) 0.061(2) 0.0394(17) 0.0077(16) 0.0007(15) 0.0114(16)
O5 0.0343(17) 0.0420(19) 0.0428(17) -0.0022(14) -0.0106(14) 0.0072(15)
S1 0.0445(7) 0.0388(7) 0.0345(6) -0.0052(6) 0.0040(5) -0.0068(6)

loop_
_atom_type_symbol
_atom_type_description
_atom_type_scat_dispersion_real
_atom_type_scat_dispersion_imag
_atom_type_scat_source
C C 0.0033 0.0016 'International Tables Vol C Tables 4.2.6.8 and 6.1.1.4'
H H 0.0000 0.0000 'International Tables Vol C Tables 4.2.6.8 and 6.1.1.4'
N N 0.0061 0.0033 'International Tables Vol C Tables 4.2.6.8 and 6.1.1.4'
O O 0.0106 0.0060 'International Tables Vol C Tables 4.2.6.8 and 6.1.1.4'
S S 0.1246 0.1234 'International Tables Vol C Tables 4.2.6.8 and 6.1.1.4'

loop_
_geom_angle_atom_site_label_1
_geom_angle_atom_site_label_2
_geom_angle_atom_site_label_3
_geom_angle
C2 C1 C7 120.2(4)
C2 C1 S1 119.6(3)
C7 C1 S1 120.1(3)
C3 C2 C1 120.3(4)
C3 C2 H2 119.8
C1 C2 H2 119.8
C2 C3 C4 120.5(4)
C2 C3 H3 119.7
C4 C3 H3 119.7
C6 C4 C3 118.3(4)
C6 C4 C5 120.8(4)
C3 C4 C5 120.9(4)
C4 C5 H5A 109.5
C4 C5 H5B 109.5
H5A C5 H5B 109.5
C4 C5 H5C 109.5
H5A C5 H5C 109.5
H5B C5 H5C 109.5
C7 C6 C4 122.0(4)
C7 C6 H6 119.0
C4 C6 H6 119.0
C6 C7 C1 118.6(4)
C6 C7 H7 120.7
C1 C7 H7 120.7
N1 C8 C9 101.3(3)
N1 C8 H8A 111.5
C9 C8 H8A 111.5
N1 C8 H8B 111.5
C9 C8 H8B 111.5
H8A C8 H8B 109.3
C8 C9 C10 111.3(3)
C8 C9 C22 102.0(3)
C10 C9 C22 113.2(3)
C8 C9 H9 110.0
C10 C9 H9 110.0
C22 C9 H9 110.0
C11 C10 C9 113.4(3)
C11 C10 H10A 108.9
C9 C10 H10A 108.9
C11 C10 H10B 108.9
C9 C10 H10B 108.9
H10A C10 H10B 107.7
C10 C11 C12 110.0(3)
C10 C11 H11A 109.7
C12 C11 H11A 109.7
C10 C11 H11B 109.7
C12 C11 H11B 109.7
H11A C11 H11B 108.2
C11 C12 C13 111.2(3)
C11 C12 H12A 109.4
C13 C12 H12A 109.4
C11 C12 H12B 109.4
C13 C12 H12B 109.4
H12A C12 H12B 108.0
C12 C13 C14 113.4(3)
C12 C13 C22 111.5(3)
C14 C13 C22 112.0(3)
C12 C13 H13 106.5
C14 C13 H13 106.5
C22 C13 H13 106.5
O3 C14 C15 120.1(3)
O3 C14 C13 120.3(4)
C15 C14 C13 119.5(3)
C16 C15 C21 118.5(4)
C16 C15 C14 117.6(4)
C21 C15 C14 123.8(4)
C15 C16 C17 121.0(4)
C15 C16 H16 119.5
C17 C16 H16 119.5
O4 C17 C19 124.6(4)
O4 C17 C16 115.2(3)
C19 C17 C16 120.2(4)
O4 C18 H18A 109.5
O4 C18 H18B 109.5
H18A C18 H18B 109.5
O4 C18 H18C 109.5
H18A C18 H18C 109.5
H18B C18 H18C 109.5
C20 C19 C17 118.9(4)
C20 C19 H19 120.6
C17 C19 H19 120.6
C21 C20 C19 121.5(4)
C21 C20 H20 119.2
C19 C20 H20 119.2
C20 C21 C15 119.8(4)
C20 C21 H21 120.1
C15 C21 H21 120.1
C23 C22 C13 114.1(3)
C23 C22 C9 103.5(3)
C13 C22 C9 115.5(3)
C23 C22 H22 107.8
C13 C22 H22 107.8
C9 C22 H22 107.8
O5 C23 N1 125.5(4)
O5 C23 C22 127.8(3)
N1 C23 C22 106.6(3)
C23 N1 C8 111.5(3)
C23 N1 S1 124.3(3)
C8 N1 S1 123.0(2)
C17 O4 C18 116.9(3)
O1 S1 O2 120.84(18)
O1 S1 N1 107.33(16)
O2 S1 N1 104.81(16)
O1 S1 C1 109.04(19)
O2 S1 C1 108.97(18)
N1 S1 C1 104.60(17)

loop_
_geom_bond_atom_site_label_1
_geom_bond_atom_site_label_2
_geom_bond_distance
C1 C2 1.384(5)
C1 C7 1.393(5)
C1 S1 1.745(4)
C2 C3 1.382(5)
C2 H2 0.9500
C3 C4 1.390(5)
C3 H3 0.9500
C4 C6 1.390(5)
C4 C5 1.501(5)
C5 H5A 0.9800
C5 H5B 0.9800
C5 H5C 0.9800
C6 C7 1.382(5)
C6 H6 0.9500
C7 H7 0.9500
C8 N1 1.480(4)
C8 C9 1.525(5)
C8 H8A 0.9900
C8 H8B 0.9900
C9 C10 1.528(5)
C9 C22 1.538(5)
C9 H9 1.0000
C10 C11 1.512(5)
C10 H10A 0.9900
C10 H10B 0.9900
C11 C12 1.517(5)
C11 H11A 0.9900
C11 H11B 0.9900
C12 C13 1.518(5)
C12 H12A 0.9900
C12 H12B 0.9900
C13 C14 1.529(5)
C13 C22 1.533(5)
C13 H13 1.0000
C14 O3 1.220(4)
C14 C15 1.492(5)
C15 C16 1.383(5)
C15 C21 1.406(5)
C16 C17 1.386(5)
C16 H16 0.9500
C17 O4 1.379(4)
C17 C19 1.386(5)
C18 O4 1.428(5)
C18 H18A 0.9800
C18 H18B 0.9800
C18 H18C 0.9800
C19 C20 1.383(5)
C19 H19 0.9500
C20 C21 1.374(5)
C20 H20 0.9500
C21 H21 0.9500
C22 C23 1.515(5)
C22 H22 1.0000
C23 O5 1.205(4)
C23 N1 1.398(4)
N1 S1 1.667(3)
O1 S1 1.426(3)
O2 S1 1.432(2)
